data_7060532
loop_
_publ_author_name
'Kortus, D.'
'Eigner, V.'
'Lhot\'ak, P.'

_publ_section_title
;
 Regio- and stereoselectivity of spirodienone formation in
 2,14-dithiacalix[4]arene
;
_journal_issue 19
_journal_name_full 'New Journal of Chemistry'
_journal_page_first 8563
_journal_page_last 8571
_journal_paper_doi 10.1039/D1NJ01257F
_journal_volume 45
_journal_year 2021
_chemical_formula_moiety 'C42 H48 O4 S2'
_chemical_formula_sum 'C42 H48 O4 S2'
_chemical_formula_weight 680.97
_space_group_IT_number 14
_space_group_name_Hall '-P 2ybc'
_space_group_name_H-M_alt 'P 1 21/c 1'
_symmetry_cell_setting monoclinic
_symmetry_space_group_name_Hall '-P 2ybc'
_symmetry_space_group_name_H-M 'P 1 21/c 1'
_atom_sites_solution_hydrogens difmap
_atom_sites_solution_primary other
_audit_update_record
;
2021-03-09 deposited with the CCDC.	2021-04-05 downloaded from the CCDC.
;
_cell_angle_alpha 90
_cell_angle_beta 92.5237(15)
_cell_angle_gamma 90
_cell_formula_units_Z 2
_cell_length_a 14.1940(5)
_cell_length_b 12.1754(4)
_cell_length_c 10.6117(4)
_cell_measurement_reflns_used 117
_cell_measurement_temperature 180
_cell_measurement_theta_max 56.20
_cell_measurement_theta_min 10.80
_cell_volume 1832.11(11)
_computing_cell_refinement 'Apex3 (Bruker AXS, 2015)'
_computing_data_collection 'Apex3 (Bruker AXS, 2015)'
_computing_data_reduction 'Apex3 (Bruker AXS, 2015)'
_computing_molecular_graphics 'CAMERON (Watkin et al., 1996)'
_computing_publication_material 'CRYSTALS (Betteridge et al., 2003)'
_computing_structure_refinement 'CRYSTALS (Betteridge et al., 2003)'
_computing_structure_solution 'Superflip (Palatinus & Chapuis, 2007)'
_diffrn_ambient_pressure 101
_diffrn_ambient_temperature 180
_diffrn_measured_fraction_theta_full 0.999
_diffrn_measured_fraction_theta_max 0.999
_diffrn_measurement_device Area
_diffrn_measurement_device_type 'Bruker Kappa Apex3'
_diffrn_measurement_method '\f & \w scans'
_diffrn_radiation_monochromator graphite
_diffrn_radiation_type 'Cu K\a'
_diffrn_radiation_wavelength 1.54178
_diffrn_reflns_av_R_equivalents 0.047
_diffrn_reflns_av_unetI/netI 0.088
_diffrn_reflns_limit_h_max 16
_diffrn_reflns_limit_h_min -17
_diffrn_reflns_limit_k_max 15
_diffrn_reflns_limit_k_min -15
_diffrn_reflns_limit_l_max 13
_diffrn_reflns_limit_l_min -13
_diffrn_reflns_number 31721
_diffrn_reflns_theta_full 72.057
_diffrn_reflns_theta_max 72.057
_diffrn_reflns_theta_min 3.116
_diffrn_standards_number 0
_exptl_absorpt_coefficient_mu 1.633
_exptl_absorpt_correction_T_max 0.88
_exptl_absorpt_correction_T_min 0.81
_exptl_absorpt_correction_type multi-scan
_exptl_absorpt_process_details 'SADABS (Siemens, 1996)'
_exptl_crystal_colour yellow
_exptl_crystal_density_diffrn 1.234
_exptl_crystal_density_meas ?
_exptl_crystal_density_method 'not measured'
_exptl_crystal_description block
_exptl_crystal_F_000 728
_exptl_crystal_size_max 0.139
_exptl_crystal_size_mid 0.135
_exptl_crystal_size_min 0.081
_refine_diff_density_max 0.36
_refine_diff_density_min -0.31
_refine_ls_extinction_method None
_refine_ls_goodness_of_fit_ref 0.9929
_refine_ls_hydrogen_treatment constr
_refine_ls_matrix_type full
_refine_ls_number_parameters 217
_refine_ls_number_reflns 3595
_refine_ls_number_restraints 0
_refine_ls_R_factor_all 0.0448
_refine_ls_R_factor_gt 0.0386
_refine_ls_shift/su_max 0.0004765
_refine_ls_shift/su_mean 0.0000534
_refine_ls_structure_factor_coef Fsqd
_refine_ls_weighting_details
;
 Method= Modified Sheldrick 
 w=1/[\s^2^(F^2^) + ( 0.06P)^2^ + 0.83P] 
 ,where P=(max(Fo^2^,0) + 2Fc^2^)/3 
;
_refine_ls_weighting_scheme calc
_refine_ls_wR_factor_all 0.1077
_refine_ls_wR_factor_gt 0.1041
_refine_ls_wR_factor_ref 0.1077
_reflns_limit_h_max 17
_reflns_limit_h_min -17
_reflns_limit_k_max 15
_reflns_limit_k_min 0
_reflns_limit_l_max 13
_reflns_limit_l_min 0
_reflns_number_gt 3147
_reflns_number_total 3595
_reflns_threshold_expression I>2.0\s(I)
_oxford_diffrn_Wilson_B_factor 1.99
_oxford_diffrn_Wilson_scale 27.96
_oxford_refine_ls_r_factor_ref 0.0448
_oxford_refine_ls_scale 0.19772(15)
_oxford_reflns_number_all 3595
_cod_data_source_file d1nj01257f2.cif
_cod_data_source_block 7B12alt
_cod_depositor_comments
;
The following automatic conversions were performed:

data item '_exptl_crystal_density_meas' value 'not measured' was
changed to '?' -- the value is perceived as not measured.

Automatic conversion script
Id: cif_fix_values 7556 2019-12-06 15:28:31Z antanas 

 Adding full bibliography for 7060531--7060535.cif.
;
_cod_original_sg_symbol_Hall '-P 2ybc '
_cod_original_sg_symbol_H-M 'P 21/c '
_cod_database_code 7060532
_oxford_refine_reflns_threshold_expression I>-3.0\s(I)
_oxford_refine_ls_r_factor_all 0.0448
_oxford_refine_ls_wr_factor_all 0.1077

loop_
_symmetry_equiv_pos_as_xyz
x,y,z
-x,-y,-z
x,-y+1/2,z+1/2
-x,y+1/2,-z+1/2

loop_
_atom_site_label
_atom_site_type_symbol
_atom_site_fract_x
_atom_site_fract_y
_atom_site_fract_z
_atom_site_U_iso_or_equiv
_atom_site_occupancy
_atom_site_adp_type
_atom_site_refinement_flags_posn
_atom_site_refinement_flags_adp
_atom_site_refinement_flags_occupancy
_atom_site_disorder_assembly
_atom_site_disorder_group
_atom_site_attached_hydrogens
C1 C 0.85231(11) 0.42740(13) 1.13134(15) 0.0232 1.0000 Uani . . . . . .
S2 S 0.78289(3) 0.54582(3) 1.15954(4) 0.0253 1.0000 Uani . . . . . .
C3 C 0.76439(11) 0.59785(13) 1.00384(16) 0.0227 1.0000 Uani . . . . . .
C4 C 0.67286(11) 0.60819(13) 0.94971(17) 0.0255 1.0000 Uani . . . . . .
C5 C 0.65491(11) 0.65411(14) 0.83091(17) 0.0260 1.0000 Uani . . . . . .
C6 C 0.73249(11) 0.68802(13) 0.76282(17) 0.0257 1.0000 Uani . . . . . .
C7 C 0.82315(11) 0.67720(13) 0.81382(16) 0.0239 1.0000 Uani . . . . . .
C8 C 0.83785(10) 0.63463(13) 0.93386(16) 0.0229 1.0000 Uani . . . . . .
O9 O 0.93042(7) 0.63288(10) 0.97561(11) 0.0277 1.0000 Uani . . . . . .
C10 C 0.98771(11) 0.67233(14) 0.87189(17) 0.0264 1.0000 Uani . . . . . .
C11 C 1.04397(12) 0.76893(14) 0.91888(17) 0.0281 1.0000 Uani . . . . . .
C12 C 1.13822(11) 0.76861(14) 0.93121(16) 0.0249 1.0000 Uani . . . . . .
C13 C 1.18859(11) 0.66629(14) 0.90885(16) 0.0264 1.0000 Uani . . . . . .
C14 C 1.04561(11) 0.57031(14) 0.83647(16) 0.0250 1.0000 Uani . . . . . .
C15 C 0.91721(11) 0.70569(15) 0.76143(17) 0.0271 1.0000 Uani . . . . . .
O16 O 1.00602(9) 0.49372(10) 0.78346(13) 0.0361 1.0000 Uani . . . . . .
C17 C 0.55464(11) 0.66957(16) 0.77345(19) 0.0327 1.0000 Uani . . . . . .
C18 C 0.54642(14) 0.6165(2) 0.6424(2) 0.0513 1.0000 Uani . . . . . .
C19 C 0.47991(13) 0.6189(2) 0.8547(2) 0.0499 1.0000 Uani . . . . . .
C20 C 0.53421(14) 0.79285(18) 0.7612(2) 0.0475 1.0000 Uani . . . . . .
C21 C 1.19776(12) 0.87071(15) 0.96019(19) 0.0326 1.0000 Uani . . . . . .
C22 C 1.13799(14) 0.96928(16) 0.9948(2) 0.0406 1.0000 Uani . . . . . .
C23 C 1.24806(18) 0.89884(19) 0.8382(3) 0.0556 1.0000 Uani . . . . . .
C24 C 1.26979(16) 0.8482(2) 1.0685(2) 0.0553 1.0000 Uani . . . . . .
H41 H 0.6236 0.5815 0.9962 0.0308 1.0000 Uiso R . . . . .
H61 H 0.7229 0.7186 0.6853 0.0305 1.0000 Uiso R . . . . .
H111 H 1.0093 0.8353 0.9411 0.0340 1.0000 Uiso R . . . . .
H131 H 1.2539 0.6631 0.9280 0.0317 1.0000 Uiso R . . . . .
H152 H 0.9197 0.7820 0.7382 0.0323 1.0000 Uiso R . . . . .
H151 H 0.9290 0.6602 0.6879 0.0326 1.0000 Uiso R . . . . .
H183 H 0.4814 0.6292 0.6099 0.0751 1.0000 Uiso R . . . . .
H182 H 0.5906 0.6512 0.5860 0.0768 1.0000 Uiso R . . . . .
H181 H 0.5604 0.5375 0.6521 0.0763 1.0000 Uiso R . . . . .
H193 H 0.4197 0.6282 0.8158 0.0758 1.0000 Uiso R . . . . .
H192 H 0.4810 0.6521 0.9393 0.0753 1.0000 Uiso R . . . . .
H191 H 0.4883 0.5435 0.8640 0.0765 1.0000 Uiso R . . . . .
H203 H 0.4695 0.8076 0.7284 0.0703 1.0000 Uiso R . . . . .
H202 H 0.5420 0.8212 0.8462 0.0706 1.0000 Uiso R . . . . .
H201 H 0.5821 0.8270 0.7147 0.0705 1.0000 Uiso R . . . . .
H223 H 1.1797 1.0293 1.0109 0.0611 1.0000 Uiso R . . . . .
H222 H 1.1051 0.9527 1.0663 0.0613 1.0000 Uiso R . . . . .
H221 H 1.0939 0.9875 0.9271 0.0615 1.0000 Uiso R . . . . .
H233 H 1.2873 0.9658 0.8490 0.0821 1.0000 Uiso R . . . . .
H232 H 1.2881 0.8379 0.8187 0.0811 1.0000 Uiso R . . . . .
H231 H 1.2035 0.9119 0.7657 0.0820 1.0000 Uiso R . . . . .
H243 H 1.3037 0.9128 1.0835 0.0837 1.0000 Uiso R . . . . .
H242 H 1.3133 0.7937 1.0397 0.0825 1.0000 Uiso R . . . . .
H241 H 1.2377 0.8214 1.1437 0.0847 1.0000 Uiso R . . . . .

loop_
_atom_site_aniso_label
_atom_site_aniso_U_11
_atom_site_aniso_U_22
_atom_site_aniso_U_33
_atom_site_aniso_U_23
_atom_site_aniso_U_13
_atom_site_aniso_U_12
C1 0.0171(7) 0.0232(8) 0.0294(8) 0.0038(6) 0.0010(6) 0.0031(6)
S2 0.0213(2) 0.0245(2) 0.0302(2) 0.00214(15) 0.00194(15) 0.00513(15)
C3 0.0201(7) 0.0172(7) 0.0307(8) 0.0012(6) 0.0008(6) 0.0015(6)
C4 0.0165(7) 0.0232(8) 0.0369(9) 0.0028(7) 0.0019(7) -0.0009(6)
C5 0.0149(7) 0.0233(8) 0.0396(10) 0.0031(7) -0.0013(7) 0.0002(6)
C6 0.0192(8) 0.0236(8) 0.0339(9) 0.0054(7) -0.0030(7) 0.0009(6)
C7 0.0162(7) 0.0214(8) 0.0340(9) 0.0026(6) 0.0005(6) -0.0005(6)
C8 0.0146(7) 0.0206(8) 0.0333(9) -0.0001(6) -0.0026(6) 0.0015(6)
O9 0.0138(5) 0.0345(7) 0.0345(7) 0.0071(5) -0.0019(5) -0.0008(5)
C10 0.0159(7) 0.0262(8) 0.0371(9) 0.0058(7) -0.0001(7) -0.0000(6)
C11 0.0217(8) 0.0234(8) 0.0393(10) 0.0019(7) 0.0008(7) 0.0025(6)
C12 0.0198(8) 0.0251(8) 0.0297(8) 0.0019(7) -0.0007(6) -0.0001(6)
C13 0.0156(7) 0.0290(9) 0.0344(9) 0.0023(7) -0.0012(6) 0.0001(6)
C14 0.0198(8) 0.0238(8) 0.0310(9) 0.0050(7) -0.0015(6) -0.0007(6)
C15 0.0156(7) 0.0291(9) 0.0366(9) 0.0095(7) -0.0006(7) 0.0006(6)
O16 0.0272(6) 0.0288(6) 0.0512(8) -0.0008(6) -0.0117(6) -0.0012(5)
C17 0.0152(8) 0.0391(10) 0.0434(11) 0.0063(8) -0.0029(7) 0.0019(7)
C18 0.0241(10) 0.0744(17) 0.0542(13) -0.0092(12) -0.0120(9) 0.0020(10)
C19 0.0171(9) 0.0681(15) 0.0639(14) 0.0177(12) -0.0031(9) -0.0052(9)
C20 0.0266(10) 0.0470(12) 0.0684(15) 0.0136(11) -0.0044(10) 0.0117(9)
C21 0.0231(8) 0.0296(9) 0.0447(11) -0.0059(8) -0.0021(8) -0.0021(7)
C22 0.0359(11) 0.0305(10) 0.0546(12) -0.0093(9) -0.0068(9) 0.0010(8)
C23 0.0557(14) 0.0370(12) 0.0760(17) -0.0018(11) 0.0259(13) -0.0172(10)
C24 0.0384(11) 0.0492(13) 0.0757(17) -0.0229(12) -0.0267(11) 0.0085(10)

loop_
_atom_type_symbol
_atom_type_scat_dispersion_real
_atom_type_scat_dispersion_imag
_atom_type_scat_Cromer_Mann_a1
_atom_type_scat_Cromer_Mann_b1
_atom_type_scat_Cromer_Mann_a2
_atom_type_scat_Cromer_Mann_b2
_atom_type_scat_Cromer_Mann_a3
_atom_type_scat_Cromer_Mann_b3
_atom_type_scat_Cromer_Mann_a4
_atom_type_scat_Cromer_Mann_b4
_atom_type_scat_Cromer_Mann_c
_atom_type_scat_source
C 0.0181 0.0091 2.3100 20.8439 1.0200 10.2075 1.5886 0.5687 0.8650 51.6512 0.2156 'International Tables Vol C 4.2.6.8 and 6.1.1.4'
H 0.0000 0.0000 0.4930 10.5109 0.3229 26.1257 0.1402 3.1424 0.0408 57.7998 0.0030 'International Tables Vol C 4.2.6.8 and 6.1.1.4'
N 0.0311 0.0180 12.2126 0.0057 3.1322 9.8933 2.0125 28.9975 1.1663 0.5826 -11.5290 'International Tables Vol C 4.2.6.8 and 6.1.1.4'
O 0.0492 0.0322 3.0485 13.2771 2.2868 5.7011 1.5463 0.3239 0.8670 32.9089 0.2508 'International Tables Vol C 4.2.6.8 and 6.1.1.4'
S 0.3331 0.5567 6.9053 1.4679 5.2034 22.2151 1.4379 0.2536 1.5863 56.1720 0.8669 'International Tables Vol C 4.2.6.8 and 6.1.1.4'

loop_
_geom_angle_atom_site_label_1
_geom_angle_site_symmetry_1
_geom_angle_atom_site_label_2
_geom_angle_site_symmetry_2
_geom_angle_atom_site_label_3
_geom_angle_site_symmetry_3
_geom_angle
_geom_angle_publ_flag
C14 2_767 C1 . C13 2_767 119.81(15) yes
C14 2_767 C1 . S2 . 119.45(12) yes
C13 2_767 C1 . S2 . 120.51(12) yes
C1 . S2 . C3 . 101.11(8) yes
S2 . C3 . C4 . 120.57(12) yes
S2 . C3 . C8 . 122.07(12) yes
C4 . C3 . C8 . 117.28(15) yes
C3 . C4 . C5 . 122.41(15) yes
C3 . C4 . H41 . 117.1 no
C5 . C4 . H41 . 120.5 no
C4 . C5 . C6 . 117.86(14) yes
C4 . C5 . C17 . 122.57(15) yes
C6 . C5 . C17 . 119.57(15) yes
C5 . C6 . C7 . 120.56(16) yes
C5 . C6 . H61 . 119.8 no
C7 . C6 . H61 . 119.6 no
C6 . C7 . C8 . 119.83(15) yes
C6 . C7 . C15 . 131.17(16) yes
C8 . C7 . C15 . 109.00(14) yes
C7 . C8 . C3 . 122.01(14) yes
C7 . C8 . O9 . 114.08(14) yes
C3 . C8 . O9 . 123.91(15) yes
C8 . O9 . C10 . 107.82(12) yes
O9 . C10 . C11 . 108.10(14) yes
O9 . C10 . C14 . 103.66(12) yes
C11 . C10 . C14 . 115.58(13) yes
O9 . C10 . C15 . 106.76(12) yes
C11 . C10 . C15 . 111.17(14) yes
C14 . C10 . C15 . 110.90(14) yes
C10 . C11 . C12 . 123.18(15) yes
C10 . C11 . H111 . 117.5 no
C12 . C11 . H111 . 119.3 no
C11 . C12 . C13 . 118.74(15) yes
C11 . C12 . C21 . 124.01(15) yes
C13 . C12 . C21 . 117.16(14) yes
C12 . C13 . C1 2_767 124.67(14) yes
C12 . C13 . H131 . 119.0 no
C1 2_767 C13 . H131 . 116.3 no
C10 . C14 . C1 2_767 117.15(14) yes
C10 . C14 . O16 . 119.34(14) yes
C1 2_767 C14 . O16 . 123.50(16) yes
C10 . C15 . C7 . 102.23(13) yes
C10 . C15 . H152 . 114.5 no
C7 . C15 . H152 . 111.1 no
C10 . C15 . H151 . 109.0 no
C7 . C15 . H151 . 110.5 no
H152 . C15 . H151 . 109.4 no
C5 . C17 . C18 . 109.93(15) yes
C5 . C17 . C19 . 112.41(15) yes
C18 . C17 . C19 . 108.34(17) yes
C5 . C17 . C20 . 108.80(15) yes
C18 . C17 . C20 . 109.24(18) yes
C19 . C17 . C20 . 108.07(17) yes
C17 . C18 . H183 . 106.6 no
C17 . C18 . H182 . 110.3 no
H183 . C18 . H182 . 109.4 no
C17 . C18 . H181 . 108.0 no
H183 . C18 . H181 . 111.8 no
H182 . C18 . H181 . 110.6 no
C17 . C19 . H193 . 110.1 no
C17 . C19 . H192 . 111.4 no
H193 . C19 . H192 . 109.2 no
C17 . C19 . H191 . 111.8 no
H193 . C19 . H191 . 106.0 no
H192 . C19 . H191 . 108.1 no
C17 . C20 . H203 . 112.2 no
C17 . C20 . H202 . 104.9 no
H203 . C20 . H202 . 109.3 no
C17 . C20 . H201 . 109.5 no
H203 . C20 . H201 . 114.4 no
H202 . C20 . H201 . 105.8 no
C12 . C21 . C22 . 112.37(14) yes
C12 . C21 . C23 . 106.49(16) yes
C22 . C21 . C23 . 108.07(17) yes
C12 . C21 . C24 . 110.56(16) yes
C22 . C21 . C24 . 108.73(16) yes
C23 . C21 . C24 . 110.59(18) yes
C21 . C22 . H223 . 107.4 no
C21 . C22 . H222 . 109.3 no
H223 . C22 . H222 . 110.6 no
C21 . C22 . H221 . 110.8 no
H223 . C22 . H221 . 109.7 no
H222 . C22 . H221 . 109.1 no
C21 . C23 . H233 . 111.3 no
C21 . C23 . H232 . 108.0 no
H233 . C23 . H232 . 109.0 no
C21 . C23 . H231 . 112.7 no
H233 . C23 . H231 . 107.2 no
H232 . C23 . H231 . 108.7 no
C21 . C24 . H243 . 107.5 no
C21 . C24 . H242 . 107.5 no
H243 . C24 . H242 . 107.5 no
C21 . C24 . H241 . 110.4 no
H243 . C24 . H241 . 113.0 no
H242 . C24 . H241 . 110.6 no

loop_
_geom_bond_atom_site_label_1
_geom_bond_site_symmetry_1
_geom_bond_atom_site_label_2
_geom_bond_site_symmetry_2
_geom_bond_distance
_geom_bond_publ_flag
C1 . C14 2_767 1.474(2) yes
C1 . C13 2_767 1.341(2) yes
C1 . S2 . 1.7791(16) yes
S2 . C3 . 1.7782(17) yes
C3 . C4 . 1.403(2) yes
C3 . C8 . 1.381(2) yes
C4 . C5 . 1.392(2) yes
C4 . H41 . 0.932 no
C5 . C6 . 1.405(2) yes
C5 . C17 . 1.535(2) yes
C6 . C7 . 1.380(2) yes
C6 . H61 . 0.907 no
C7 . C8 . 1.383(2) yes
C7 . C15 . 1.509(2) yes
C8 . O9 . 1.3681(18) yes
O9 . C10 . 1.477(2) yes
C10 . C11 . 1.495(2) yes
C10 . C14 . 1.545(2) yes
C10 . C15 . 1.561(2) yes
C11 . C12 . 1.338(2) yes
C11 . H111 . 0.980 no
C12 . C13 . 1.461(2) yes
C12 . C21 . 1.527(2) yes
C13 . H131 . 0.942 no
C14 . O16 . 1.214(2) yes
C15 . H152 . 0.962 no
C15 . H151 . 0.977 no
C17 . C18 . 1.533(3) yes
C17 . C19 . 1.526(3) yes
C17 . C20 . 1.533(3) yes
C18 . H183 . 0.983 no
C18 . H182 . 0.981 no
C18 . H181 . 0.987 no
C19 . H193 . 0.940 no
C19 . H192 . 0.984 no
C19 . H191 . 0.930 no
C20 . H203 . 0.984 no
C20 . H202 . 0.967 no
C20 . H201 . 0.953 no
C21 . C22 . 1.524(3) yes
C21 . C23 . 1.544(3) yes
C21 . C24 . 1.529(3) yes
C22 . H223 . 0.951 no
C22 . H222 . 0.930 no
C22 . H221 . 0.957 no
C23 . H233 . 0.991 no
C23 . H232 . 0.962 no
C23 . H231 . 0.986 no
C24 . H243 . 0.932 no
C24 . H242 . 0.965 no
C24 . H241 . 0.991 no

loop_
_geom_hbond_atom_site_label_D
_geom_hbond_site_symmetry_D
_geom_hbond_atom_site_label_H
_geom_hbond_site_symmetry_H
_geom_hbond_atom_site_label_A
_geom_hbond_site_symmetry_A
_geom_hbond_angle_DHA
_geom_hbond_distance_DH
_geom_hbond_distance_HA
_geom_hbond_distance_DA
_geom_hbond_publ_flag
C22 . H221 . O16 4_756 165 0.96 2.59 3.529(3) yes
